data_1543062
loop_
_publ_author_name
'Williams, Owen M.'
'Cowley, Alan H.'

_publ_section_title
;
 (4<i>Z</i>,5<i>E</i>,9<i>E</i>,10<i>Z</i>)-<i>N</i>^4^,<i>N</i>^5^,<i>N</i>^9^,<i>N</i>^10^-Tetrakis(2,6-diisopropylphenyl)pyrene-4,5,9,10-tetraimine
;
_journal_issue 4
_journal_name_full IUCrData
_journal_page_first x160484
_journal_paper_doi 10.1107/S2414314616004843
_journal_volume 1
_journal_year 2016
_chemical_formula_iupac 'C64 H74 N4'
_chemical_formula_moiety 'C64 H74 N4'
_chemical_formula_sum 'C64 H74 N4'
_chemical_formula_weight 899.27
_chemical_name_systematic
<i>N</i>^4^,<i>N</i>^5^,<i>N</i>^9^,<i>N</i>^10^-Tetrakis(2,6-diisopropylphenyl)pyrene-4,5,9,10-tetraimine
_space_group_IT_number 14
_space_group_name_Hall '-P 2yn'
_symmetry_cell_setting monoclinic
_symmetry_space_group_name_Hall '-P 2yn'
_symmetry_space_group_name_H-M 'P 1 21/n 1'
_atom_sites_solution_hydrogens geom
_atom_sites_solution_primary direct
_atom_sites_solution_secondary difmap
_audit_creation_method SHELXL-2013
_cell_angle_alpha 90.00
_cell_angle_beta 97.459(3)
_cell_angle_gamma 90.00
_cell_formula_units_Z 4
_cell_length_a 14.527(4)
_cell_length_b 10.721(3)
_cell_length_c 36.004(10)
_cell_measurement_reflns_used 12747
_cell_measurement_temperature 223.15
_cell_measurement_theta_max 31.7574
_cell_measurement_theta_min 1.4542
_cell_volume 5560(3)
_computing_cell_refinement
;
CrystalClear (Rigaku, 2008)
;
_computing_data_collection
;
CrystalClear (Rigaku, 2008)
;
_computing_data_reduction
;
CrystalClear (Rigaku, 2008)
;
_computing_molecular_graphics
;
Mercury (Macrae <i>et al.</i>, 2006)
;
_computing_publication_material
;
publCIF (Westrip, 2010) and WinGX (Farrugia, 2012)
;
_computing_structure_refinement
;
SHELXL2015 (Sheldrick, 2015)
;
_computing_structure_solution
;
SIR97 (Altomare <i>et al.</i>, 1999)
;
_diffrn_ambient_temperature 223.15
_diffrn_detector_area_resol_mean 13.6612
_diffrn_measured_fraction_theta_full 0.999
_diffrn_measured_fraction_theta_max 0.999
_diffrn_measurement_device_type 'Rigaku SCXMini'
_diffrn_measurement_method dtprofit.ref
_diffrn_radiation_monochromator graphite
_diffrn_radiation_source 'fine-focus sealed tube'
_diffrn_radiation_type MoK\a
_diffrn_radiation_wavelength 0.71075
_diffrn_reflns_av_R_equivalents 0.0489
_diffrn_reflns_av_sigmaI/netI 0.0628
_diffrn_reflns_limit_h_max 18
_diffrn_reflns_limit_h_min -18
_diffrn_reflns_limit_k_max 13
_diffrn_reflns_limit_k_min -13
_diffrn_reflns_limit_l_max 46
_diffrn_reflns_limit_l_min -46
_diffrn_reflns_number 55003
_diffrn_reflns_theta_full 27.50
_diffrn_reflns_theta_max 27.50
_diffrn_reflns_theta_min 1.45
_exptl_absorpt_coefficient_mu 0.062
_exptl_absorpt_correction_T_max 1.0000
_exptl_absorpt_correction_T_min 0.8746
_exptl_absorpt_correction_type multi-scan
_exptl_absorpt_process_details
;
(ABSCOR; Higashi, 2001)
;
_exptl_crystal_colour Red
_exptl_crystal_density_diffrn 1.074
_exptl_crystal_density_method 'not measured'
_exptl_crystal_description Chip
_exptl_crystal_F_000 1944
_exptl_crystal_size_max 0.3000
_exptl_crystal_size_mid 0.2800
_exptl_crystal_size_min 0.2500
_refine_diff_density_max 0.291
_refine_diff_density_min -0.264
_refine_ls_extinction_coef 0.0022(4)
_refine_ls_extinction_expression Fc^*^=kFc[1+0.001xFc^2^\l^3^/sin(2\q)]^-1/4^
_refine_ls_extinction_method
;
SHELXL2015 (Sheldrick, 2015)
;
_refine_ls_goodness_of_fit_ref 1.063
_refine_ls_hydrogen_treatment constr
_refine_ls_matrix_type full
_refine_ls_number_parameters 630
_refine_ls_number_reflns 12755
_refine_ls_number_restraints 0
_refine_ls_restrained_S_all 1.063
_refine_ls_R_factor_all 0.0867
_refine_ls_R_factor_gt 0.0637
_refine_ls_shift/su_max 0.000
_refine_ls_shift/su_mean 0.000
_refine_ls_structure_factor_coef Fsqd
_refine_ls_weighting_details 'calc w=1/[\s^2^(Fo^2^)+(0.0719P)^2^+1.9541P] where P=(Fo^2^+2Fc^2^)/3'
_refine_ls_weighting_scheme calc
_refine_ls_wR_factor_gt 0.1556
_refine_ls_wR_factor_ref 0.1745
_reflns_number_gt 9576
_reflns_number_total 12755
_reflns_threshold_expression I>2\s(I)
_cod_data_source_file lh4003sup1.cif
_cod_data_source_block I
_cod_original_sg_symbol_H-M 'P 21/n'
_cod_database_code 1543062
_shelxl_version_number .2013

loop_
_symmetry_equiv_pos_as_xyz
'x, y, z'
'-x+1/2, y+1/2, -z+1/2'
'-x, -y, -z'
'x-1/2, -y-1/2, z-1/2'

loop_
_atom_site_type_symbol
_atom_site_label
_atom_site_fract_x
_atom_site_fract_y
_atom_site_fract_z
_atom_site_U_iso_or_equiv
_atom_site_adp_type
_atom_site_calc_flag
_atom_site_occupancy
C C1 0.49832(11) 0.51934(15) 0.12003(4) 0.0277(3) Uani d 1
C C2 0.48073(11) 0.50049(16) 0.07841(5) 0.0284(3) Uani d 1
C C3 0.41788(11) 0.39395(16) 0.06713(4) 0.0287(3) Uani d 1
C C4 0.42666(12) 0.32550(17) 0.03492(5) 0.0339(4) Uani d 1
H H4 0.4710 0.3481 0.0197 0.041 Uiso calc 1
C C5 0.36908(13) 0.22307(17) 0.02536(5) 0.0371(4) Uani d 1
H H5 0.3760 0.1766 0.0041 0.045 Uiso calc 1
C C6 0.30148(13) 0.19055(17) 0.04757(5) 0.0352(4) Uani d 1
H H6 0.2634 0.1222 0.0411 0.042 Uiso calc 1
C C7 0.29020(11) 0.25977(16) 0.07959(5) 0.0305(4) Uani d 1
C C8 0.21651(11) 0.22783(16) 0.10310(5) 0.0318(4) Uani d 1
C C9 0.18629(11) 0.33671(16) 0.12526(5) 0.0313(4) Uani d 1
C C10 0.26231(11) 0.41920(16) 0.14303(5) 0.0314(4) Uani d 1
C C11 0.25731(12) 0.48532(18) 0.17612(5) 0.0378(4) Uani d 1
H H11 0.2056 0.4761 0.1886 0.045 Uiso calc 1
C C12 0.32859(13) 0.56458(19) 0.19062(5) 0.0398(4) Uani d 1
H H12 0.3239 0.6087 0.2125 0.048 Uiso calc 1
C C13 0.40675(12) 0.57830(17) 0.17261(5) 0.0346(4) Uani d 1
H H13 0.4540 0.6321 0.1824 0.042 Uiso calc 1
C C14 0.41470(11) 0.51166(16) 0.13989(5) 0.0289(3) Uani d 1
C C15 0.34171(11) 0.43211(15) 0.12454(4) 0.0282(3) Uani d 1
C C16 0.34973(11) 0.36087(15) 0.09003(4) 0.0279(3) Uani d 1
C C17 0.61232(11) 0.52544(16) 0.17381(5) 0.0305(4) Uani d 1
C C18 0.65262(12) 0.63428(17) 0.19052(5) 0.0336(4) Uani d 1
C C19 0.68610(13) 0.63059(19) 0.22873(5) 0.0410(4) Uani d 1
H H19 0.7121 0.7019 0.2405 0.049 Uiso calc 1
C C20 0.68105(14) 0.5223(2) 0.24931(5) 0.0458(5) Uani d 1
H H20 0.7036 0.5212 0.2747 0.055 Uiso calc 1
C C21 0.64232(14) 0.4153(2) 0.23205(5) 0.0433(5) Uani d 1
H H21 0.6394 0.3432 0.2462 0.052 Uiso calc 1
C C22 0.60764(12) 0.41313(17) 0.19406(5) 0.0351(4) Uani d 1
C C23 0.65868(13) 0.75380(18) 0.16818(5) 0.0390(4) Uani d 1
H H23 0.6312 0.7373 0.1423 0.047 Uiso calc 1
C C24 0.60355(17) 0.8601(2) 0.18337(7) 0.0585(6) Uani d 1
H H24A 0.5399 0.8354 0.1828 0.088 Uiso calc 1
H H24B 0.6069 0.9330 0.1681 0.088 Uiso calc 1
H H24C 0.6294 0.8785 0.2087 0.088 Uiso calc 1
C C25 0.75956(15) 0.7927(2) 0.16737(6) 0.0518(5) Uani d 1
H H25A 0.7888 0.8069 0.1925 0.078 Uiso calc 1
H H25B 0.7614 0.8680 0.1531 0.078 Uiso calc 1
H H25C 0.7919 0.7278 0.1560 0.078 Uiso calc 1
C C26 0.56948(13) 0.29313(18) 0.17513(6) 0.0395(4) Uani d 1
H H26 0.5170 0.3162 0.1565 0.047 Uiso calc 1
C C27 0.64194(18) 0.2308(2) 0.15424(8) 0.0658(7) Uani d 1
H H27A 0.6646 0.2900 0.1376 0.099 Uiso calc 1
H H27B 0.6143 0.1615 0.1401 0.099 Uiso calc 1
H H27C 0.6926 0.2018 0.1719 0.099 Uiso calc 1
C C28 0.5334(2) 0.1993(3) 0.20199(8) 0.0752(8) Uani d 1
H H28A 0.5844 0.1679 0.2190 0.113 Uiso calc 1
H H28B 0.5033 0.1314 0.1879 0.113 Uiso calc 1
H H28C 0.4898 0.2399 0.2159 0.113 Uiso calc 1
C C29 0.57577(12) 0.66810(16) 0.06262(5) 0.0313(4) Uani d 1
C C30 0.53572(13) 0.78722(17) 0.06514(5) 0.0380(4) Uani d 1
C C31 0.59601(15) 0.89013(19) 0.06964(6) 0.0439(5) Uani d 1
H H31 0.5713 0.9696 0.0714 0.053 Uiso calc 1
C C32 0.69093(15) 0.87621(19) 0.07145(6) 0.0462(5) Uani d 1
H H32 0.7294 0.9458 0.0741 0.055 Uiso calc 1
C C33 0.72863(14) 0.7581(2) 0.06927(5) 0.0439(5) Uani d 1
H H33 0.7927 0.7494 0.0708 0.053 Uiso calc 1
C C34 0.67281(12) 0.65180(18) 0.06483(5) 0.0355(4) Uani d 1
C C35 0.71522(14) 0.5223(2) 0.06276(6) 0.0447(5) Uani d 1
H H35 0.6664 0.4611 0.0654 0.054 Uiso calc 1
C C36 0.7492(2) 0.4998(3) 0.02474(7) 0.0849(10) Uani d 1
H H36A 0.6970 0.4998 0.0054 0.127 Uiso calc 1
H H36B 0.7802 0.4206 0.0250 0.127 Uiso calc 1
H H36C 0.7915 0.5648 0.0200 0.127 Uiso calc 1
C C37 0.79362(16) 0.5003(3) 0.09455(7) 0.0621(6) Uani d 1
H H37A 0.8439 0.5563 0.0919 0.093 Uiso calc 1
H H37B 0.8150 0.4157 0.0936 0.093 Uiso calc 1
H H37C 0.7713 0.5150 0.1181 0.093 Uiso calc 1
C C38 0.43110(14) 0.8061(2) 0.06214(7) 0.0497(5) Uani d 1
H H38 0.4031 0.7251 0.0665 0.060 Uiso calc 1
C C39 0.40294(19) 0.8972(3) 0.09120(8) 0.0752(8) Uani d 1
H H39A 0.4269 0.8688 0.1158 0.113 Uiso calc 1
H H39B 0.3365 0.9019 0.0890 0.113 Uiso calc 1
H H39C 0.4278 0.9783 0.0870 0.113 Uiso calc 1
C C40 0.39214(18) 0.8485(3) 0.02283(8) 0.0814(9) Uani d 1
H H40A 0.4213 0.9252 0.0171 0.122 Uiso calc 1
H H40B 0.3264 0.8611 0.0216 0.122 Uiso calc 1
H H40C 0.4042 0.7858 0.0050 0.122 Uiso calc 1
C C41 0.11614(14) 0.07997(17) 0.12561(6) 0.0431(5) Uani d 1
C C42 0.14708(16) 0.0448(2) 0.16259(7) 0.0508(5) Uani d 1
C C43 0.07912(18) 0.0067(2) 0.18480(8) 0.0623(7) Uani d 1
H H43 0.0971 -0.0157 0.2096 0.075 Uiso calc 1
C C44 -0.01338(18) 0.0019(2) 0.17045(9) 0.0668(8) Uani d 1
H H44 -0.0574 -0.0205 0.1858 0.080 Uiso calc 1
C C45 -0.04085(17) 0.0303(2) 0.13339(9) 0.0645(7) Uani d 1
H H45 -0.1033 0.0234 0.1238 0.077 Uiso calc 1
C C46 0.02251(14) 0.0690(2) 0.10983(7) 0.0529(6) Uani d 1
C C47 0.24984(17) 0.0398(2) 0.17811(7) 0.0598(6) Uani d 1
H H47 0.2847 0.0760 0.1592 0.072 Uiso calc 1
C C48 0.2740(2) 0.1124(4) 0.21356(10) 0.0971(11) Uani d 1
H H48A 0.2531 0.1969 0.2097 0.146 Uiso calc 1
H H48B 0.3400 0.1114 0.2205 0.146 Uiso calc 1
H H48C 0.2442 0.0753 0.2332 0.146 Uiso calc 1
C C49 0.2818(3) -0.0966(3) 0.18420(11) 0.1078(13) Uani d 1
H H49A 0.3479 -0.0988 0.1911 0.162 Uiso calc 1
H H49B 0.2655 -0.1429 0.1615 0.162 Uiso calc 1
H H49C 0.2519 -0.1329 0.2039 0.162 Uiso calc 1
C C50 -0.00859(16) 0.0977(3) 0.06890(8) 0.0675(7) Uani d 1
H H50 0.0453 0.1274 0.0576 0.081 Uiso calc 1
C C51 -0.0829(2) 0.1989(3) 0.06418(12) 0.1088(13) Uani d 1
H H51A -0.1371 0.1702 0.0743 0.163 Uiso calc 1
H H51B -0.0988 0.2174 0.0380 0.163 Uiso calc 1
H H51C -0.0596 0.2728 0.0772 0.163 Uiso calc 1
C C52 -0.0476(3) -0.0191(3) 0.04723(10) 0.0965(10) Uani d 1
H H52A 0.0019 -0.0769 0.0451 0.145 Uiso calc 1
H H52B -0.0758 0.0048 0.0227 0.145 Uiso calc 1
H H52C -0.0933 -0.0580 0.0605 0.145 Uiso calc 1
C C53 0.06311(12) 0.46672(17) 0.13839(6) 0.0380(4) Uani d 1
C C54 0.01332(13) 0.45625(19) 0.16917(6) 0.0422(4) Uani d 1
C C55 -0.01907(15) 0.5656(2) 0.18385(8) 0.0575(6) Uani d 1
H H55 -0.0503 0.5616 0.2048 0.069 Uiso calc 1
C C56 -0.00538(17) 0.6805(2) 0.16772(9) 0.0669(7) Uani d 1
H H56 -0.0261 0.7527 0.1783 0.080 Uiso calc 1
C C57 0.03855(15) 0.6884(2) 0.13618(8) 0.0597(6) Uani d 1
H H57 0.0452 0.7659 0.1252 0.072 Uiso calc 1
C C58 0.07356(13) 0.58199(19) 0.12018(6) 0.0449(5) Uani d 1
C C59 -0.00367(13) 0.33123(19) 0.18684(6) 0.0434(5) Uani d 1
H H59 0.0224 0.2662 0.1721 0.052 Uiso calc 1
C C60 0.04326(18) 0.3211(3) 0.22711(7) 0.0658(7) Uani d 1
H H60A 0.1091 0.3306 0.2276 0.099 Uiso calc 1
H H60B 0.0301 0.2410 0.2371 0.099 Uiso calc 1
H H60C 0.0201 0.3855 0.2420 0.099 Uiso calc 1
C C61 -0.10869(15) 0.3066(2) 0.18514(7) 0.0587(6) Uani d 1
H H61A -0.1358 0.3687 0.1996 0.088 Uiso calc 1
H H61B -0.1184 0.2254 0.1952 0.088 Uiso calc 1
H H61C -0.1373 0.3104 0.1596 0.088 Uiso calc 1
C C62 0.11638(14) 0.5925(2) 0.08387(7) 0.0504(5) Uani d 1
H H62 0.1510 0.5153 0.0811 0.061 Uiso calc 1
C C63 0.04002(19) 0.6008(3) 0.05049(8) 0.0797(8) Uani d 1
H H63A 0.0014 0.5279 0.0499 0.120 Uiso calc 1
H H63B 0.0677 0.6058 0.0277 0.120 Uiso calc 1
H H63C 0.0030 0.6738 0.0529 0.120 Uiso calc 1
C C64 0.18473(19) 0.7004(3) 0.08374(9) 0.0724(8) Uani d 1
H H64A 0.1525 0.7779 0.0855 0.109 Uiso calc 1
H H64B 0.2124 0.6987 0.0609 0.109 Uiso calc 1
H H64C 0.2323 0.6925 0.1047 0.109 Uiso calc 1
N N1 0.58376(9) 0.52720(13) 0.13434(4) 0.0301(3) Uani d 1
N N2 0.51647(10) 0.56282(13) 0.05351(4) 0.0314(3) Uani d 1
N N3 0.18357(10) 0.11668(14) 0.10194(4) 0.0379(4) Uani d 1
N N4 0.09839(10) 0.35489(14) 0.12354(4) 0.0355(3) Uani d 1

loop_
_atom_site_aniso_label
_atom_site_aniso_U_11
_atom_site_aniso_U_22
_atom_site_aniso_U_33
_atom_site_aniso_U_12
_atom_site_aniso_U_13
_atom_site_aniso_U_23
C1 0.0269(8) 0.0274(8) 0.0290(8) -0.0020(6) 0.0045(6) 0.0005(6)
C2 0.0239(8) 0.0328(8) 0.0291(8) 0.0006(6) 0.0052(6) 0.0013(6)
C3 0.0272(8) 0.0320(9) 0.0266(8) -0.0004(6) 0.0025(6) 0.0029(6)
C4 0.0354(9) 0.0377(10) 0.0294(9) -0.0043(7) 0.0071(7) 0.0006(7)
C5 0.0465(10) 0.0352(9) 0.0304(9) -0.0041(8) 0.0081(8) -0.0023(7)
C6 0.0391(9) 0.0303(9) 0.0359(9) -0.0053(7) 0.0035(7) -0.0001(7)
C7 0.0287(8) 0.0311(9) 0.0318(9) -0.0001(7) 0.0043(7) 0.0044(7)
C8 0.0279(8) 0.0324(9) 0.0350(9) -0.0025(7) 0.0039(7) 0.0022(7)
C9 0.0279(8) 0.0325(9) 0.0343(9) -0.0012(7) 0.0073(7) 0.0045(7)
C10 0.0267(8) 0.0321(9) 0.0359(9) 0.0000(7) 0.0063(7) 0.0001(7)
C11 0.0292(9) 0.0459(11) 0.0402(10) -0.0002(8) 0.0115(7) -0.0034(8)
C12 0.0361(9) 0.0484(11) 0.0359(10) 0.0000(8) 0.0090(8) -0.0094(8)
C13 0.0306(9) 0.0395(10) 0.0341(9) -0.0025(7) 0.0054(7) -0.0052(7)
C14 0.0243(8) 0.0343(9) 0.0281(8) 0.0005(6) 0.0035(6) 0.0026(7)
C15 0.0262(8) 0.0293(8) 0.0291(8) 0.0003(6) 0.0041(6) 0.0028(6)
C16 0.0262(8) 0.0285(8) 0.0288(8) 0.0006(6) 0.0025(6) 0.0037(6)
C17 0.0241(8) 0.0376(9) 0.0297(8) 0.0004(7) 0.0031(6) 0.0000(7)
C18 0.0290(8) 0.0381(9) 0.0330(9) -0.0013(7) 0.0020(7) -0.0017(7)
C19 0.0404(10) 0.0438(11) 0.0373(10) -0.0033(8) -0.0009(8) -0.0052(8)
C20 0.0488(11) 0.0546(12) 0.0313(9) 0.0025(9) -0.0048(8) 0.0014(9)
C21 0.0451(11) 0.0452(11) 0.0382(10) 0.0032(9) -0.0006(8) 0.0097(8)
C22 0.0301(9) 0.0376(10) 0.0373(9) 0.0008(7) 0.0027(7) 0.0021(7)
C23 0.0415(10) 0.0385(10) 0.0361(10) -0.0081(8) 0.0018(8) -0.0013(8)
C24 0.0597(14) 0.0387(11) 0.0781(16) 0.0006(10) 0.0125(12) 0.0065(11)
C25 0.0497(12) 0.0643(14) 0.0414(11) -0.0186(11) 0.0056(9) -0.0056(10)
C26 0.0365(10) 0.0354(10) 0.0452(11) -0.0004(8) -0.0002(8) 0.0048(8)
C27 0.0604(15) 0.0536(14) 0.0872(19) -0.0082(11) 0.0236(13) -0.0212(13)
C28 0.095(2) 0.0570(15) 0.0794(19) -0.0236(14) 0.0319(16) -0.0015(13)
C29 0.0337(9) 0.0347(9) 0.0260(8) -0.0053(7) 0.0060(7) 0.0030(7)
C30 0.0403(10) 0.0359(10) 0.0392(10) -0.0028(8) 0.0101(8) 0.0045(8)
C31 0.0550(12) 0.0354(10) 0.0432(11) -0.0054(9) 0.0129(9) -0.0004(8)
C32 0.0527(12) 0.0428(11) 0.0437(11) -0.0188(9) 0.0090(9) -0.0021(9)
C33 0.0363(10) 0.0544(12) 0.0413(11) -0.0126(9) 0.0064(8) 0.0006(9)
C34 0.0324(9) 0.0417(10) 0.0329(9) -0.0041(8) 0.0068(7) 0.0004(7)
C35 0.0343(10) 0.0482(12) 0.0518(12) 0.0001(8) 0.0063(8) 0.0006(9)
C36 0.107(2) 0.092(2) 0.0540(15) 0.0527(19) 0.0045(15) -0.0058(14)
C37 0.0494(13) 0.0716(16) 0.0642(15) 0.0124(12) 0.0028(11) 0.0099(12)
C38 0.0418(11) 0.0391(11) 0.0702(14) 0.0037(9) 0.0143(10) 0.0066(10)
C39 0.0639(16) 0.092(2) 0.0724(18) 0.0221(15) 0.0203(13) -0.0010(15)
C40 0.0537(15) 0.116(3) 0.0720(18) 0.0201(16) -0.0011(13) -0.0130(17)
C41 0.0406(10) 0.0294(9) 0.0630(13) -0.0035(8) 0.0206(9) 0.0035(9)
C42 0.0530(12) 0.0405(11) 0.0640(14) -0.0004(9) 0.0274(11) 0.0076(10)
C43 0.0716(16) 0.0459(13) 0.0778(17) -0.0033(11) 0.0415(14) 0.0100(11)
C44 0.0644(15) 0.0380(12) 0.110(2) -0.0085(11) 0.0553(16) -0.0005(13)
C45 0.0450(12) 0.0430(12) 0.111(2) -0.0094(10) 0.0317(14) 0.0022(13)
C46 0.0382(11) 0.0375(11) 0.0859(17) -0.0055(9) 0.0190(11) 0.0022(11)
C47 0.0591(14) 0.0753(17) 0.0482(13) 0.0044(12) 0.0192(11) 0.0159(12)
C48 0.078(2) 0.104(3) 0.112(3) -0.0106(19) 0.0232(19) -0.031(2)
C49 0.103(3) 0.098(3) 0.113(3) 0.046(2) -0.022(2) -0.023(2)
C50 0.0380(12) 0.0681(16) 0.095(2) -0.0067(11) 0.0022(12) 0.0140(14)
C51 0.095(2) 0.079(2) 0.140(3) 0.0176(19) -0.032(2) -0.005(2)
C52 0.116(3) 0.074(2) 0.101(3) -0.0035(19) 0.022(2) -0.0123(18)
C53 0.0244(8) 0.0344(9) 0.0555(11) -0.0022(7) 0.0070(8) -0.0006(8)
C54 0.0287(9) 0.0413(10) 0.0585(12) -0.0031(8) 0.0131(8) -0.0022(9)
C55 0.0453(12) 0.0497(13) 0.0836(17) -0.0031(10) 0.0313(12) -0.0075(12)
C56 0.0530(14) 0.0407(12) 0.114(2) 0.0018(10) 0.0372(14) -0.0095(13)
C57 0.0443(12) 0.0361(11) 0.103(2) 0.0007(9) 0.0272(12) 0.0060(11)
C58 0.0283(9) 0.0387(10) 0.0690(14) -0.0016(8) 0.0117(9) 0.0054(9)
C59 0.0388(10) 0.0439(11) 0.0500(11) -0.0009(8) 0.0149(9) 0.0027(9)
C60 0.0584(14) 0.0793(18) 0.0592(15) 0.0043(13) 0.0055(11) 0.0046(13)
C61 0.0427(12) 0.0576(14) 0.0776(16) -0.0086(10) 0.0148(11) 0.0158(12)
C62 0.0392(11) 0.0470(12) 0.0667(14) -0.0006(9) 0.0128(10) 0.0155(10)
C63 0.0599(16) 0.098(2) 0.0799(19) -0.0061(15) 0.0019(14) 0.0099(17)
C64 0.0633(16) 0.0670(17) 0.090(2) -0.0177(13) 0.0231(14) 0.0145(14)
N1 0.0270(7) 0.0328(7) 0.0302(7) -0.0024(6) 0.0030(5) 0.0004(6)
N2 0.0291(7) 0.0342(8) 0.0312(7) -0.0024(6) 0.0054(6) 0.0024(6)
N3 0.0331(8) 0.0346(8) 0.0470(9) -0.0040(6) 0.0094(7) 0.0022(7)
N4 0.0291(7) 0.0343(8) 0.0443(9) -0.0019(6) 0.0096(6) 0.0039(7)

loop_
_atom_type_symbol
_atom_type_description
_atom_type_scat_dispersion_real
_atom_type_scat_dispersion_imag
_atom_type_scat_source
C C 0.0033 0.0016 'International Tables Vol C Tables 4.2.6.8 and 6.1.1.4'
H H 0.0000 0.0000 'International Tables Vol C Tables 4.2.6.8 and 6.1.1.4'
N N 0.0061 0.0033 'International Tables Vol C Tables 4.2.6.8 and 6.1.1.4'

loop_
_geom_angle_atom_site_label_1
_geom_angle_atom_site_label_2
_geom_angle_atom_site_label_3
_geom_angle
N1 C1 C14 128.11(15)
N1 C1 C2 116.12(14)
C14 C1 C2 115.35(14)
N2 C2 C3 120.00(15)
N2 C2 C1 126.64(15)
C3 C2 C1 113.30(13)
C4 C3 C16 120.04(15)
C4 C3 C2 120.91(15)
C16 C3 C2 119.04(15)
C3 C4 C5 120.21(16)
C3 C4 H4 119.9
C5 C4 H4 119.9
C6 C5 C4 120.08(17)
C6 C5 H5 120.0
C4 C5 H5 120.0
C5 C6 C7 120.58(16)
C5 C6 H6 119.7
C7 C6 H6 119.7
C6 C7 C16 119.69(15)
C6 C7 C8 121.11(15)
C16 C7 C8 119.20(15)
N3 C8 C7 119.21(16)
N3 C8 C9 127.02(15)
C7 C8 C9 113.73(14)
N4 C9 C10 127.31(16)
N4 C9 C8 116.52(15)
C10 C9 C8 115.76(14)
C11 C10 C15 119.27(15)
C11 C10 C9 123.30(15)
C15 C10 C9 117.41(15)
C12 C11 C10 120.86(16)
C12 C11 H11 119.6
C10 C11 H11 119.6
C13 C12 C11 120.35(17)
C13 C12 H12 119.8
C11 C12 H12 119.8
C12 C13 C14 120.20(16)
C12 C13 H13 119.9
C14 C13 H13 119.9
C13 C14 C15 119.88(15)
C13 C14 C1 122.62(15)
C15 C14 C1 117.50(15)
C10 C15 C14 119.42(15)
C10 C15 C16 120.33(15)
C14 C15 C16 120.23(14)
C7 C16 C3 119.35(15)
C7 C16 C15 120.71(14)
C3 C16 C15 119.94(15)
C18 C17 C22 122.11(16)
C18 C17 N1 117.78(15)
C22 C17 N1 119.83(15)
C19 C18 C17 118.03(17)
C19 C18 C23 120.47(16)
C17 C18 C23 121.50(15)
C20 C19 C18 120.95(18)
C20 C19 H19 119.5
C18 C19 H19 119.5
C19 C20 C21 119.98(18)
C19 C20 H20 120.0
C21 C20 H20 120.0
C20 C21 C22 121.77(18)
C20 C21 H21 119.1
C22 C21 H21 119.1
C21 C22 C17 117.13(17)
C21 C22 C26 121.07(17)
C17 C22 C26 121.77(16)
C18 C23 C25 111.20(16)
C18 C23 C24 111.62(16)
C25 C23 C24 110.51(17)
C18 C23 H23 107.8
C25 C23 H23 107.8
C24 C23 H23 107.8
C23 C24 H24A 109.5
C23 C24 H24B 109.5
H24A C24 H24B 109.5
C23 C24 H24C 109.5
H24A C24 H24C 109.5
H24B C24 H24C 109.5
C23 C25 H25A 109.5
C23 C25 H25B 109.5
H25A C25 H25B 109.5
C23 C25 H25C 109.5
H25A C25 H25C 109.5
H25B C25 H25C 109.5
C27 C26 C22 110.83(16)
C27 C26 C28 109.8(2)
C22 C26 C28 113.91(18)
C27 C26 H26 107.3
C22 C26 H26 107.3
C28 C26 H26 107.3
C26 C27 H27A 109.5
C26 C27 H27B 109.5
H27A C27 H27B 109.5
C26 C27 H27C 109.5
H27A C27 H27C 109.5
H27B C27 H27C 109.5
C26 C28 H28A 109.5
C26 C28 H28B 109.5
H28A C28 H28B 109.5
C26 C28 H28C 109.5
H28A C28 H28C 109.5
H28B C28 H28C 109.5
C30 C29 C34 121.68(16)
C30 C29 N2 119.16(15)
C34 C29 N2 118.80(16)
C31 C30 C29 117.52(17)
C31 C30 C38 120.37(18)
C29 C30 C38 122.10(17)
C32 C31 C30 121.65(19)
C32 C31 H31 119.2
C30 C31 H31 119.2
C31 C32 C33 119.72(18)
C31 C32 H32 120.1
C33 C32 H32 120.1
C32 C33 C34 121.63(18)
C32 C33 H33 119.2
C34 C33 H33 119.2
C33 C34 C29 117.80(18)
C33 C34 C35 121.10(17)
C29 C34 C35 121.10(16)
C37 C35 C34 111.79(18)
C37 C35 C36 110.53(19)
C34 C35 C36 111.44(18)
C37 C35 H35 107.6
C34 C35 H35 107.6
C36 C35 H35 107.6
C35 C36 H36A 109.5
C35 C36 H36B 109.5
H36A C36 H36B 109.5
C35 C36 H36C 109.5
H36A C36 H36C 109.5
H36B C36 H36C 109.5
C35 C37 H37A 109.5
C35 C37 H37B 109.5
H37A C37 H37B 109.5
C35 C37 H37C 109.5
H37A C37 H37C 109.5
H37B C37 H37C 109.5
C30 C38 C40 110.63(18)
C30 C38 C39 113.0(2)
C40 C38 C39 110.2(2)
C30 C38 H38 107.6
C40 C38 H38 107.6
C39 C38 H38 107.6
C38 C39 H39A 109.5
C38 C39 H39B 109.5
H39A C39 H39B 109.5
C38 C39 H39C 109.5
H39A C39 H39C 109.5
H39B C39 H39C 109.5
C38 C40 H40A 109.5
C38 C40 H40B 109.5
H40A C40 H40B 109.5
C38 C40 H40C 109.5
H40A C40 H40C 109.5
H40B C40 H40C 109.5
C42 C41 C46 122.31(19)
C42 C41 N3 118.64(18)
C46 C41 N3 118.8(2)
C41 C42 C43 117.1(2)
C41 C42 C47 122.38(18)
C43 C42 C47 120.4(2)
C44 C43 C42 121.3(3)
C44 C43 H43 119.4
C42 C43 H43 119.4
C45 C44 C43 120.1(2)
C45 C44 H44 119.9
C43 C44 H44 119.9
C44 C45 C46 121.7(2)
C44 C45 H45 119.2
C46 C45 H45 119.2
C45 C46 C41 117.3(2)
C45 C46 C50 121.0(2)
C41 C46 C50 121.68(19)
C48 C47 C42 113.8(2)
C48 C47 C49 109.8(3)
C42 C47 C49 110.3(2)
C48 C47 H47 107.5
C42 C47 H47 107.5
C49 C47 H47 107.5
C47 C48 H48A 109.5
C47 C48 H48B 109.5
H48A C48 H48B 109.5
C47 C48 H48C 109.5
H48A C48 H48C 109.5
H48B C48 H48C 109.5
C47 C49 H49A 109.5
C47 C49 H49B 109.5
H49A C49 H49B 109.5
C47 C49 H49C 109.5
H49A C49 H49C 109.5
H49B C49 H49C 109.5
C46 C50 C51 111.8(3)
C46 C50 C52 111.7(2)
C51 C50 C52 108.2(2)
C46 C50 H50 108.4
C51 C50 H50 108.4
C52 C50 H50 108.4
C50 C51 H51A 109.5
C50 C51 H51B 109.5
H51A C51 H51B 109.5
C50 C51 H51C 109.5
H51A C51 H51C 109.5
H51B C51 H51C 109.5
C50 C52 H52A 109.5
C50 C52 H52B 109.5
H52A C52 H52B 109.5
C50 C52 H52C 109.5
H52A C52 H52C 109.5
H52B C52 H52C 109.5
C54 C53 C58 122.16(18)
C54 C53 N4 118.22(16)
C58 C53 N4 119.47(17)
C55 C54 C53 117.78(19)
C55 C54 C59 120.21(18)
C53 C54 C59 121.99(17)
C56 C55 C54 121.0(2)
C56 C55 H55 119.5
C54 C55 H55 119.5
C57 C56 C55 120.5(2)
C57 C56 H56 119.7
C55 C56 H56 119.7
C56 C57 C58 121.4(2)
C56 C57 H57 119.3
C58 C57 H57 119.3
C57 C58 C53 116.94(19)
C57 C58 C62 120.17(19)
C53 C58 C62 122.84(18)
C54 C59 C60 112.61(19)
C54 C59 C61 110.40(17)
C60 C59 C61 110.10(18)
C54 C59 H59 107.9
C60 C59 H59 107.9
C61 C59 H59 107.9
C59 C60 H60A 109.5
C59 C60 H60B 109.5
H60A C60 H60B 109.5
C59 C60 H60C 109.5
H60A C60 H60C 109.5
H60B C60 H60C 109.5
C59 C61 H61A 109.5
C59 C61 H61B 109.5
H61A C61 H61B 109.5
C59 C61 H61C 109.5
H61A C61 H61C 109.5
H61B C61 H61C 109.5
C58 C62 C64 113.4(2)
C58 C62 C63 110.09(18)
C64 C62 C63 111.1(2)
C58 C62 H62 107.3
C64 C62 H62 107.3
C63 C62 H62 107.3
C62 C63 H63A 109.5
C62 C63 H63B 109.5
H63A C63 H63B 109.5
C62 C63 H63C 109.5
H63A C63 H63C 109.5
H63B C63 H63C 109.5
C62 C64 H64A 109.5
C62 C64 H64B 109.5
H64A C64 H64B 109.5
C62 C64 H64C 109.5
H64A C64 H64C 109.5
H64B C64 H64C 109.5
C1 N1 C17 122.66(14)
C2 N2 C29 122.49(14)
C8 N3 C41 121.07(16)
C9 N4 C53 120.64(15)

loop_
_geom_bond_atom_site_label_1
_geom_bond_atom_site_label_2
_geom_bond_distance
C1 N1 1.283(2)
C1 C14 1.490(2)
C1 C2 1.501(2)
C2 N2 1.281(2)
C2 C3 1.486(2)
C3 C4 1.392(2)
C3 C16 1.414(2)
C4 C5 1.396(2)
C4 H4 0.9300
C5 C6 1.389(3)
C5 H5 0.9300
C6 C7 1.398(2)
C6 H6 0.9300
C7 C16 1.407(2)
C7 C8 1.488(2)
C8 N3 1.283(2)
C8 C9 1.511(2)
C9 N4 1.285(2)
C9 C10 1.492(2)
C10 C11 1.396(2)
C10 C15 1.412(2)
C11 C12 1.388(3)
C11 H11 0.9300
C12 C13 1.386(2)
C12 H12 0.9300
C13 C14 1.395(2)
C13 H13 0.9300
C14 C15 1.416(2)
C15 C16 1.476(2)
C17 C18 1.405(2)
C17 C22 1.414(2)
C17 N1 1.428(2)
C18 C19 1.399(3)
C18 C23 1.522(3)
C19 C20 1.384(3)
C19 H19 0.9300
C20 C21 1.388(3)
C20 H20 0.9300
C21 C22 1.395(3)
C21 H21 0.9300
C22 C26 1.526(3)
C23 C25 1.528(3)
C23 C24 1.534(3)
C23 H23 0.9800
C24 H24A 0.9600
C24 H24B 0.9600
C24 H24C 0.9600
C25 H25A 0.9600
C25 H25B 0.9600
C25 H25C 0.9600
C26 C27 1.525(3)
C26 C28 1.534(3)
C26 H26 0.9800
C27 H27A 0.9600
C27 H27B 0.9600
C27 H27C 0.9600
C28 H28A 0.9600
C28 H28B 0.9600
C28 H28C 0.9600
C29 C30 1.411(3)
C29 C34 1.412(2)
C29 N2 1.432(2)
C30 C31 1.405(3)
C30 C38 1.523(3)
C31 C32 1.380(3)
C31 H31 0.9300
C32 C33 1.386(3)
C32 H32 0.9300
C33 C34 1.395(3)
C33 H33 0.9300
C34 C35 1.525(3)
C35 C37 1.524(3)
C35 C36 1.533(3)
C35 H35 0.9800
C36 H36A 0.9600
C36 H36B 0.9600
C36 H36C 0.9600
C37 H37A 0.9600
C37 H37B 0.9600
C37 H37C 0.9600
C38 C40 1.524(4)
C38 C39 1.526(3)
C38 H38 0.9800
C39 H39A 0.9600
C39 H39B 0.9600
C39 H39C 0.9600
C40 H40A 0.9600
C40 H40B 0.9600
C40 H40C 0.9600
C41 C42 1.401(3)
C41 C46 1.409(3)
C41 N3 1.434(2)
C42 C43 1.409(3)
C42 C47 1.525(3)
C43 C44 1.377(4)
C43 H43 0.9300
C44 C45 1.376(4)
C44 H44 0.9300
C45 C46 1.393(3)
C45 H45 0.9300
C46 C50 1.516(4)
C47 C48 1.497(4)
C47 C49 1.541(4)
C47 H47 0.9800
C48 H48A 0.9600
C48 H48B 0.9600
C48 H48C 0.9600
C49 H49A 0.9600
C49 H49B 0.9600
C49 H49C 0.9600
C50 C51 1.524(4)
C50 C52 1.544(4)
C50 H50 0.9800
C51 H51A 0.9600
C51 H51B 0.9600
C51 H51C 0.9600
C52 H52A 0.9600
C52 H52B 0.9600
C52 H52C 0.9600
C53 C54 1.404(3)
C53 C58 1.416(3)
C53 N4 1.434(2)
C54 C55 1.393(3)
C54 C59 1.517(3)
C55 C56 1.387(3)
C55 H55 0.9300
C56 C57 1.376(4)
C56 H56 0.9300
C57 C58 1.403(3)
C57 H57 0.9300
C58 C62 1.523(3)
C59 C60 1.524(3)
C59 C61 1.542(3)
C59 H59 0.9800
C60 H60A 0.9600
C60 H60B 0.9600
C60 H60C 0.9600
C61 H61A 0.9600
C61 H61B 0.9600
C61 H61C 0.9600
C62 C64 1.525(3)
C62 C63 1.529(4)
C62 H62 0.9800
C63 H63A 0.9600
C63 H63B 0.9600
C63 H63C 0.9600
C64 H64A 0.9600
C64 H64B 0.9600
C64 H64C 0.9600

loop_
_geom_hbond_atom_site_label_D
_geom_hbond_atom_site_label_H
_geom_hbond_atom_site_label_A
_geom_hbond_site_symmetry_A
_geom_hbond_distance_DH
_geom_hbond_distance_HA
_geom_hbond_distance_DA
_geom_hbond_angle_DHA
C5 H5 Cg1 3_555 0.93 2.61 3.327(2) 134
C11 H11 Cg2 . 0.93 2.93 3.469(2) 118
C23 H23 Cg1 . 0.98 2.73 3.613(2) 149
C59 H59 Cg3 . 0.98 2.64 3.571(2) 158

loop_
_geom_torsion_atom_site_label_1
_geom_torsion_atom_site_label_2
_geom_torsion_atom_site_label_3
_geom_torsion_atom_site_label_4
_geom_torsion
N1 C1 C2 N2 -48.8(2)
C14 C1 C2 N2 138.04(17)
N1 C1 C2 C3 128.57(16)
C14 C1 C2 C3 -44.60(19)
N2 C2 C3 C4 28.3(2)
C1 C2 C3 C4 -149.28(16)
N2 C2 C3 C16 -153.03(16)
C1 C2 C3 C16 29.4(2)
C16 C3 C4 C5 -0.8(3)
C2 C3 C4 C5 177.87(16)
C3 C4 C5 C6 1.3(3)
C4 C5 C6 C7 0.1(3)
C5 C6 C7 C16 -2.0(3)
C5 C6 C7 C8 178.46(16)
C6 C7 C8 N3 22.8(3)
C16 C7 C8 N3 -156.74(16)
C6 C7 C8 C9 -155.04(16)
C16 C7 C8 C9 25.4(2)
N3 C8 C9 N4 -46.3(3)
C7 C8 C9 N4 131.38(16)
N3 C8 C9 C10 140.50(18)
C7 C8 C9 C10 -41.8(2)
N4 C9 C10 C11 37.2(3)
C8 C9 C10 C11 -150.49(17)
N4 C9 C10 C15 -141.28(18)
C8 C9 C10 C15 31.1(2)
C15 C10 C11 C12 1.0(3)
C9 C10 C11 C12 -177.43(17)
C10 C11 C12 C13 -0.8(3)
C11 C12 C13 C14 -0.5(3)
C12 C13 C14 C15 1.5(3)
C12 C13 C14 C1 -177.92(17)
N1 C1 C14 C13 37.8(3)
C2 C1 C14 C13 -149.99(16)
N1 C1 C14 C15 -141.67(18)
C2 C1 C14 C15 30.5(2)
C11 C10 C15 C14 0.1(2)
C9 C10 C15 C14 178.56(15)
C11 C10 C15 C16 178.48(16)
C9 C10 C15 C16 -3.0(2)
C13 C14 C15 C10 -1.3(2)
C1 C14 C15 C10 178.19(15)
C13 C14 C15 C16 -179.73(15)
C1 C14 C15 C16 -0.2(2)
C6 C7 C16 C3 2.4(2)
C8 C7 C16 C3 -177.99(15)
C6 C7 C16 C15 -177.48(15)
C8 C7 C16 C15 2.1(2)
C4 C3 C16 C7 -1.1(2)
C2 C3 C16 C7 -179.76(15)
C4 C3 C16 C15 178.85(15)
C2 C3 C16 C15 0.2(2)
C10 C15 C16 C7 -14.3(2)
C14 C15 C16 C7 164.07(15)
C10 C15 C16 C3 165.74(15)
C14 C15 C16 C3 -15.8(2)
C22 C17 C18 C19 -2.1(3)
N1 C17 C18 C19 -176.02(15)
C22 C17 C18 C23 178.90(16)
N1 C17 C18 C23 5.0(2)
C17 C18 C19 C20 1.1(3)
C23 C18 C19 C20 -179.91(18)
C18 C19 C20 C21 0.0(3)
C19 C20 C21 C22 -0.1(3)
C20 C21 C22 C17 -0.9(3)
C20 C21 C22 C26 177.08(18)
C18 C17 C22 C21 2.0(3)
N1 C17 C22 C21 175.80(16)
C18 C17 C22 C26 -175.96(16)
N1 C17 C22 C26 -2.2(2)
C19 C18 C23 C25 62.7(2)
C17 C18 C23 C25 -118.32(19)
C19 C18 C23 C24 -61.2(2)
C17 C18 C23 C24 117.8(2)
C21 C22 C26 C27 -98.8(2)
C17 C22 C26 C27 79.0(2)
C21 C22 C26 C28 25.5(3)
C17 C22 C26 C28 -156.6(2)
C34 C29 C30 C31 0.5(3)
N2 C29 C30 C31 -172.49(16)
C34 C29 C30 C38 178.96(17)
N2 C29 C30 C38 5.9(3)
C29 C30 C31 C32 0.2(3)
C38 C30 C31 C32 -178.28(19)
C30 C31 C32 C33 -0.8(3)
C31 C32 C33 C34 0.7(3)
C32 C33 C34 C29 -0.1(3)
C32 C33 C34 C35 -179.54(18)
C30 C29 C34 C33 -0.6(3)
N2 C29 C34 C33 172.46(16)
C30 C29 C34 C35 178.89(17)
N2 C29 C34 C35 -8.1(2)
C33 C34 C35 C37 49.3(3)
C29 C34 C35 C37 -130.14(19)
C33 C34 C35 C36 -74.9(3)
C29 C34 C35 C36 105.6(2)
C31 C30 C38 C40 79.0(3)
C29 C30 C38 C40 -99.4(2)
C31 C30 C38 C39 -45.1(3)
C29 C30 C38 C39 136.5(2)
C46 C41 C42 C43 -5.0(3)
N3 C41 C42 C43 -178.65(19)
C46 C41 C42 C47 171.5(2)
N3 C41 C42 C47 -2.2(3)
C41 C42 C43 C44 1.3(3)
C47 C42 C43 C44 -175.3(2)
C42 C43 C44 C45 2.4(4)
C43 C44 C45 C46 -2.5(4)
C44 C45 C46 C41 -1.0(3)
C44 C45 C46 C50 178.9(2)
C42 C41 C46 C45 4.9(3)
N3 C41 C46 C45 178.52(19)
C42 C41 C46 C50 -175.1(2)
N3 C41 C46 C50 -1.4(3)
C41 C42 C47 C48 127.0(3)
C43 C42 C47 C48 -56.6(3)
C41 C42 C47 C49 -109.0(3)
C43 C42 C47 C49 67.3(3)
C45 C46 C50 C51 57.7(3)
C41 C46 C50 C51 -122.4(3)
C45 C46 C50 C52 -63.7(3)
C41 C46 C50 C52 116.2(3)
C58 C53 C54 C55 -5.8(3)
N4 C53 C54 C55 178.76(19)
C58 C53 C54 C59 175.47(18)
N4 C53 C54 C59 0.0(3)
C53 C54 C55 C56 2.2(3)
C59 C54 C55 C56 -179.0(2)
C54 C55 C56 C57 1.7(4)
C55 C56 C57 C58 -2.2(4)
C56 C57 C58 C53 -1.2(3)
C56 C57 C58 C62 176.1(2)
C54 C53 C58 C57 5.3(3)
N4 C53 C58 C57 -179.36(18)
C54 C53 C58 C62 -171.93(18)
N4 C53 C58 C62 3.4(3)
C55 C54 C59 C60 -62.9(3)
C53 C54 C59 C60 115.8(2)
C55 C54 C59 C61 60.6(3)
C53 C54 C59 C61 -120.7(2)
C57 C58 C62 C64 46.7(3)
C53 C58 C62 C64 -136.2(2)
C57 C58 C62 C63 -78.5(3)
C53 C58 C62 C63 98.6(2)
C14 C1 N1 C17 2.3(3)
C2 C1 N1 C17 -169.90(15)
C18 C17 N1 C1 -113.95(19)
C22 C17 N1 C1 72.0(2)
C3 C2 N2 C29 178.53(15)
C1 C2 N2 C29 -4.3(3)
C30 C29 N2 C2 -86.7(2)
C34 C29 N2 C2 100.1(2)
C7 C8 N3 C41 176.58(16)
C9 C8 N3 C41 -5.9(3)
C42 C41 N3 C8 -82.3(2)
C46 C41 N3 C8 103.8(2)
C10 C9 N4 C53 2.6(3)
C8 C9 N4 C53 -169.70(15)
C54 C53 N4 C9 -114.88(19)
C58 C53 N4 C9 69.6(2)

_cod_database_fobs_code 1543062
